data_1550941
loop_
_publ_author_name
'Pinto, Mara F.'
'Olivares, Marta'
'Vivancos, Angela'
'Guisado Barrios, Gregorio'
'Albrecht, Martin'
'Royo, Beatriz'

_publ_section_title
;
 (Di)Triazolylidene Manganese Complexes in Catalytic Oxidation of Alcohols
 to Ketones and Aldehydes
;
_journal_name_full 'Catalysis Science &amp; Technology'
_journal_paper_doi 10.1039/C9CY00685K
_journal_year 2019
_chemical_formula_moiety 'C18 H16 Mn2 N6 O8'
_chemical_formula_sum 'C18 H16 Mn2 N6 O8'
_chemical_formula_weight 554.25
_space_group_IT_number 15
_symmetry_cell_setting monoclinic
_symmetry_Int_Tables_number 15
_symmetry_space_group_name_Hall '-C 2yc'
_symmetry_space_group_name_H-M 'C 1 2/c 1'
_atom_sites_solution_hydrogens geom
_audit_creation_date 2017-08-31T22:46:43-00:00
_audit_creation_method 'WinGX routine CIF_UPDATE'
_audit_update_record
;
2019-02-01 deposited with the CCDC.    2019-04-24 downloaded from the CCDC.
;
_cell_angle_alpha 90
_cell_angle_beta 108.231(2)
_cell_angle_gamma 90
_cell_formula_units_Z 4
_cell_length_a 14.6208(2)
_cell_length_b 10.59240(10)
_cell_length_c 15.2131(2)
_cell_measurement_reflns_used 6297
_cell_measurement_temperature 123(2)
_cell_measurement_theta_max 27.723
_cell_measurement_theta_min 2.401
_cell_volume 2237.78(5)
_computing_cell_refinement 'CrysAlisPro 1.171.38.46 (Rigaku OD, 2015)'
_computing_data_collection 'CrysAlisPro 1.171.38.46 (Rigaku OD, 2015)'
_computing_data_reduction 'CrysAlisPro 1.171.38.46 (Rigaku OD, 2015)'
_computing_structure_refinement 'SHELXL-2017/1 (Sheldrick, 2017)'
_diffrn_ambient_environment N~2~
_diffrn_ambient_temperature 123(2)
_diffrn_detector 'CCD plate'
_diffrn_detector_area_resol_mean 16.0965
_diffrn_detector_type Eos
_diffrn_measured_fraction_theta_full 1
_diffrn_measured_fraction_theta_max 0.929
_diffrn_measurement_device 'four-circle diffractometer'
_diffrn_measurement_device_type 'SuperNova, Single source at offset, Eos'
_diffrn_measurement_method '\w scans'
_diffrn_orient_matrix_type 'CrysAlisPro convention (1999,Acta A55,543-557)'
_diffrn_orient_matrix_UB_11 -0.0309814
_diffrn_orient_matrix_UB_12 0.0532589
_diffrn_orient_matrix_UB_13 -0.0091281
_diffrn_orient_matrix_UB_21 -0.0370585
_diffrn_orient_matrix_UB_22 -0.036895
_diffrn_orient_matrix_UB_23 -0.030372
_diffrn_orient_matrix_UB_31 -0.0166385
_diffrn_orient_matrix_UB_32 -0.0169761
_diffrn_orient_matrix_UB_33 0.0374488
_diffrn_radiation_monochromator mirror
_diffrn_radiation_probe x-ray
_diffrn_radiation_type MoK\a
_diffrn_radiation_wavelength 0.71073
_diffrn_reflns_av_R_equivalents 0.0242
_diffrn_reflns_av_unetI/netI 0.035
_diffrn_reflns_Laue_measured_fraction_full 1
_diffrn_reflns_Laue_measured_fraction_max 0.929
_diffrn_reflns_limit_h_max 19
_diffrn_reflns_limit_h_min -19
_diffrn_reflns_limit_k_max 13
_diffrn_reflns_limit_k_min -14
_diffrn_reflns_limit_l_max 19
_diffrn_reflns_limit_l_min -20
_diffrn_reflns_number 10803
_diffrn_reflns_point_group_measured_fraction_full 1
_diffrn_reflns_point_group_measured_fraction_max 0.929
_diffrn_reflns_theta_full 25.242
_diffrn_reflns_theta_max 28.169
_diffrn_reflns_theta_min 2.418
_diffrn_source 'micro-focus sealed X-ray tube'
_diffrn_source_type 'SuperNova (Mo) X-ray Source'
_exptl_absorpt_coefficient_mu 1.186
_exptl_absorpt_correction_T_max 1
_exptl_absorpt_correction_T_min 0.697
_exptl_absorpt_correction_type gaussian
_exptl_absorpt_process_details
;
        CrysAlisPro 1.171.38.46 (Rigaku Oxford Diffraction, 2015)
Numerical absorption correction based on gaussian integration over
                        a multifaceted crystal model
        Empirical absorption correction using spherical harmonics,
 implemented in SCALE3 ABSPACK scaling algorithm.
;
_exptl_crystal_colour orange
_exptl_crystal_density_diffrn 1.645
_exptl_crystal_description prism
_exptl_crystal_F_000 1120
_exptl_crystal_size_max 0.353
_exptl_crystal_size_mid 0.154
_exptl_crystal_size_min 0.106
_refine_diff_density_max 0.372
_refine_diff_density_min -0.276
_refine_diff_density_rms 0.055
_refine_ls_extinction_method none
_refine_ls_goodness_of_fit_ref 1.077
_refine_ls_hydrogen_treatment constr
_refine_ls_matrix_type full
_refine_ls_number_parameters 156
_refine_ls_number_reflns 2542
_refine_ls_number_restraints 0
_refine_ls_restrained_S_all 1.077
_refine_ls_R_factor_all 0.029
_refine_ls_R_factor_gt 0.0249
_refine_ls_shift/su_max 0.001
_refine_ls_shift/su_mean 0
_refine_ls_structure_factor_coef Fsqd
_refine_ls_weighting_details 'w=1/[\s^2^(Fo^2^)+(0.0287P)^2^+2.0686P] where P=(Fo^2^+2Fc^2^)/3'
_refine_ls_weighting_scheme calc
_refine_ls_wR_factor_gt 0.0619
_refine_ls_wR_factor_ref 0.0648
_reflns_Friedel_coverage 0
_reflns_number_gt 2315
_reflns_number_total 2542
_reflns_threshold_expression 'I > 2\s(I)'
_cod_data_source_file c9cy00685k2.cif
_cod_data_source_block 17ma124_avu-mn-trz
_cod_original_sg_symbol_H-M 'C 2/c'
_cod_database_code 1550941

loop_
_symmetry_equiv_pos_as_xyz
'x, y, z'
'-x, y, -z+1/2'
'x+1/2, y+1/2, z'
'-x+1/2, y+1/2, -z+1/2'
'-x, -y, -z'
'x, -y, z-1/2'
'-x+1/2, -y+1/2, -z'
'x+1/2, -y+1/2, z-1/2'

loop_
_atom_site_label
_atom_site_type_symbol
_atom_site_fract_x
_atom_site_fract_y
_atom_site_fract_z
_atom_site_U_iso_or_equiv
_atom_site_adp_type
_atom_site_occupancy
_atom_site_site_symmetry_order
_atom_site_calc_flag
_atom_site_refinement_flags_posn
_atom_site_refinement_flags_adp
C1 C 0.42233(10) 0.48336(14) 0.64711(9) 0.0135(3) Uani 1 1 d . .
C2 C 0.45663(10) 0.38535(14) 0.71039(9) 0.0132(3) Uani 1 1 d . .
C3 C 0.38731(12) 0.17302(15) 0.73886(11) 0.0231(3) Uani 1 1 d . .
H3A H 0.321317 0.158801 0.739575 0.035 Uiso 1 1 calc R U
H3B H 0.430539 0.179996 0.802547 0.035 Uiso 1 1 calc R U
H3C H 0.407559 0.102032 0.708007 0.035 Uiso 1 1 calc R U
C4 C 0.26928(11) 0.48381(16) 0.50621(10) 0.0211(3) Uani 1 1 d . .
H4A H 0.267921 0.429638 0.452783 0.025 Uiso 1 1 calc R U
H4B H 0.29062 0.569108 0.494508 0.025 Uiso 1 1 calc R U
C5 C 0.16898(12) 0.4921(2) 0.51432(13) 0.0323(4) Uani 1 1 d . .
H5A H 0.125469 0.530139 0.45798 0.049 Uiso 1 1 calc R U
H5B H 0.170298 0.54437 0.56786 0.049 Uiso 1 1 calc R U
H5C H 0.146183 0.407217 0.522374 0.049 Uiso 1 1 calc R U
C6 C 0.53180(12) 0.81602(15) 0.66769(11) 0.0213(3) Uani 1 1 d . .
C7 C 0.59801(11) 0.58616(14) 0.67876(10) 0.0176(3) Uani 1 1 d . .
C8 C 0.46308(11) 0.67182(14) 0.52746(11) 0.0195(3) Uani 1 1 d . .
C9 C 0.36039(12) 0.72342(15) 0.64502(10) 0.0206(3) Uani 1 1 d . .
Mn1 Mn 0.47869(2) 0.66031(2) 0.64898(2) 0.01384(8) Uani 1 1 d . .
N1 N 0.33872(9) 0.43152(12) 0.59076(8) 0.0157(3) Uani 1 1 d . .
N2 N 0.31823(9) 0.31561(12) 0.61451(9) 0.0187(3) Uani 1 1 d . .
N3 N 0.39108(9) 0.29001(12) 0.68871(8) 0.0154(3) Uani 1 1 d . .
O1 O 0.56396(10) 0.91621(11) 0.67630(9) 0.0326(3) Uani 1 1 d . .
O2 O 0.67254(8) 0.53995(12) 0.69400(8) 0.0249(3) Uani 1 1 d . .
O3 O 0.45628(9) 0.68719(12) 0.45069(8) 0.0299(3) Uani 1 1 d . .
O4 O 0.28569(9) 0.76246(12) 0.64055(9) 0.0316(3) Uani 1 1 d . .

loop_
_atom_site_aniso_label
_atom_site_aniso_U_11
_atom_site_aniso_U_22
_atom_site_aniso_U_33
_atom_site_aniso_U_23
_atom_site_aniso_U_13
_atom_site_aniso_U_12
C1 0.0140(6) 0.0155(7) 0.0122(6) -0.0018(5) 0.0057(5) 0.0010(5)
C2 0.0143(7) 0.0120(7) 0.0140(7) -0.0019(5) 0.0056(6) -0.0012(5)
C3 0.0292(9) 0.0158(8) 0.0212(8) 0.0045(6) 0.0032(7) -0.0076(6)
C4 0.0191(7) 0.0266(9) 0.0137(7) 0.0049(6) -0.0004(6) 0.0001(6)
C5 0.0201(8) 0.0431(11) 0.0312(9) 0.0115(8) 0.0042(7) 0.0065(8)
C6 0.0310(9) 0.0196(8) 0.0158(7) 0.0001(6) 0.0110(7) -0.0004(7)
C7 0.0220(8) 0.0172(8) 0.0156(7) -0.0022(6) 0.0088(6) -0.0077(6)
C8 0.0249(8) 0.0141(8) 0.0208(8) 0.0000(6) 0.0088(7) 0.0012(6)
C9 0.0299(9) 0.0150(8) 0.0178(7) 0.0033(6) 0.0087(6) 0.0023(6)
Mn1 0.01863(13) 0.01121(13) 0.01293(13) 0.00064(8) 0.00676(9) -0.00052(8)
N1 0.0160(6) 0.0159(6) 0.0137(6) 0.0019(5) 0.0026(5) -0.0005(5)
N2 0.0190(6) 0.0183(7) 0.0161(6) 0.0016(5) 0.0015(5) -0.0034(5)
N3 0.0171(6) 0.0127(6) 0.0148(6) 0.0006(5) 0.0025(5) -0.0023(5)
O1 0.0537(8) 0.0176(6) 0.0311(7) -0.0045(5) 0.0197(6) -0.0119(6)
O2 0.0181(6) 0.0312(7) 0.0273(6) -0.0015(5) 0.0099(5) -0.0014(5)
O3 0.0417(7) 0.0347(7) 0.0161(6) 0.0035(5) 0.0133(5) 0.0062(6)
O4 0.0298(7) 0.0323(7) 0.0343(7) 0.0061(6) 0.0123(5) 0.0122(6)

loop_
_atom_type_symbol
_atom_type_description
_atom_type_scat_dispersion_real
_atom_type_scat_dispersion_imag
_atom_type_scat_source
C C 0.0033 0.0016 'International Tables Vol C Tables 4.2.6.8 and 6.1.1.4'
H H 0 0 'International Tables Vol C Tables 4.2.6.8 and 6.1.1.4'
Mn Mn 0.3368 0.7283 'International Tables Vol C Tables 4.2.6.8 and 6.1.1.4'
N N 0.0061 0.0033 'International Tables Vol C Tables 4.2.6.8 and 6.1.1.4'
O O 0.0106 0.006 'International Tables Vol C Tables 4.2.6.8 and 6.1.1.4'

loop_
_exptl_crystal_face_index_h
_exptl_crystal_face_index_k
_exptl_crystal_face_index_l
_exptl_crystal_face_perp_dist
-1 -1 0 0.0746
1 1 0 0.0626
1 -1 0 0.0526
-1 1 0 0.0536
0 0 -1 0.1484
-1 -1 1 0.0932
0 0 1 0.1786
-1 1 1 0.0944
1 0 0 0.0426
2 -1 -5 0.1498

loop_
_geom_angle_atom_site_label_1
_geom_angle_atom_site_label_2
_geom_angle_atom_site_label_3
_geom_angle
_geom_angle_site_symmetry_3
N1 C1 C2 101.01(12) .
N1 C1 Mn1 130.80(11) .
C2 C1 Mn1 127.96(10) .
N3 C2 C1 108.10(12) .
N3 C2 C2 124.62(10) 2_656
C1 C2 C2 127.17(9) 2_656
N3 C3 H3A 109.5 .
N3 C3 H3B 109.5 .
H3A C3 H3B 109.5 .
N3 C3 H3C 109.5 .
H3A C3 H3C 109.5 .
H3B C3 H3C 109.5 .
N1 C4 C5 111.79(13) .
N1 C4 H4A 109.3 .
C5 C4 H4A 109.3 .
N1 C4 H4B 109.3 .
C5 C4 H4B 109.3 .
H4A C4 H4B 107.9 .
C4 C5 H5A 109.5 .
C4 C5 H5B 109.5 .
H5A C5 H5B 109.5 .
C4 C5 H5C 109.5 .
H5A C5 H5C 109.5 .
H5B C5 H5C 109.5 .
O1 C6 Mn1 177.53(15) .
O2 C7 Mn1 177.46(13) .
O3 C8 Mn1 175.24(15) .
O4 C9 Mn1 178.54(15) .
C8 Mn1 C6 90.58(7) .
C8 Mn1 C7 95.05(7) .
C6 Mn1 C7 91.33(7) .
C8 Mn1 C9 97.26(7) .
C6 Mn1 C9 91.53(7) .
C7 Mn1 C9 167.33(7) .
C8 Mn1 C1 97.30(6) .
C6 Mn1 C1 172.11(6) .
C7 Mn1 C1 87.65(6) .
C9 Mn1 C1 87.82(6) .
C8 Mn1 Mn1 173.93(5) 2_656
C6 Mn1 Mn1 83.98(5) 2_656
C7 Mn1 Mn1 82.40(5) 2_656
C9 Mn1 Mn1 85.62(5) 2_656
C1 Mn1 Mn1 88.12(4) 2_656
N2 N1 C1 115.45(12) .
N2 N1 C4 115.36(12) .
C1 N1 C4 129.17(13) .
N3 N2 N1 103.36(11) .
N2 N3 C2 112.03(12) .
N2 N3 C3 117.96(12) .
C2 N3 C3 129.81(13) .

loop_
_geom_bond_atom_site_label_1
_geom_bond_atom_site_label_2
_geom_bond_distance
_geom_bond_site_symmetry_2
C1 N1 1.3693(18) .
C1 C2 1.398(2) .
C1 Mn1 2.0440(15) .
C2 N3 1.3599(18) .
C2 C2 1.450(3) 2_656
C3 N3 1.4653(19) .
C3 H3A 0.98 .
C3 H3B 0.98 .
C3 H3C 0.98 .
C4 N1 1.4748(18) .
C4 C5 1.512(2) .
C4 H4A 0.99 .
C4 H4B 0.99 .
C5 H5A 0.98 .
C5 H5B 0.98 .
C5 H5C 0.98 .
C6 O1 1.152(2) .
C6 Mn1 1.8072(17) .
C7 O2 1.1501(19) .
C7 Mn1 1.8361(16) .
C8 O3 1.1524(19) .
C8 Mn1 1.7946(16) .
C9 O4 1.150(2) .
C9 Mn1 1.8377(16) .
Mn1 Mn1 2.9389(4) 2_656
N1 N2 1.3399(17) .
N2 N3 1.3153(17) .

loop_
_geom_torsion_atom_site_label_1
_geom_torsion_atom_site_label_2
_geom_torsion_atom_site_label_3
_geom_torsion_atom_site_label_4
_geom_torsion
_geom_torsion_site_symmetry_1
_geom_torsion_site_symmetry_4
N1 C1 C2 N3 -2.15(14) . .
Mn1 C1 C2 N3 172.90(9) . .
N1 C1 C2 C2 -178.44(16) . 2_656
Mn1 C1 C2 C2 -3.4(2) . 2_656
C2 C1 N1 N2 1.58(16) . .
Mn1 C1 N1 N2 -173.26(10) . .
C2 C1 N1 C4 -176.64(14) . .
Mn1 C1 N1 C4 8.5(2) . .
C5 C4 N1 N2 59.00(18) . .
C5 C4 N1 C1 -122.78(17) . .
C1 N1 N2 N3 -0.34(16) . .
C4 N1 N2 N3 178.13(12) . .
N1 N2 N3 C2 -1.16(16) . .
N1 N2 N3 C3 174.24(13) . .
C1 C2 N3 N2 2.20(16) . .
C2 C2 N3 N2 178.61(15) 2_656 .
C1 C2 N3 C3 -172.50(14) . .
C2 C2 N3 C3 3.9(3) 2_656 .
